data_1569191
loop_
_publ_author_name
'Guo, Weihan'
'Wang, Mingda'
'Si, Leilei'
'Wang, Yigang'
'Xia, Guomin'
'Wang, Hongming'

_publ_section_title
;
 Precise peripheral design enables propeller-like squaraine dye with
 highly sensitive and wide-range piezochromism.
;
_journal_issue 23
_journal_name_full 'Chemical science'
_journal_page_first 6348
_journal_page_last 6354
_journal_paper_doi 10.1039/d3sc01730c
_journal_volume 14
_journal_year 2023
_chemical_formula_moiety '0.095(C28 H20 N2 O2)'
_chemical_formula_sum 'C28 H20 N2 O2'
_chemical_formula_weight 416.46
_space_group_crystal_system monoclinic
_space_group_IT_number 14
_space_group_name_Hall '-P 2yn'
_space_group_name_H-M_alt 'P 1 21/n 1'
_atom_sites_solution_hydrogens geom
_atom_sites_solution_primary dual
_audit_block_doi 10.5517/ccdc.csd.cc2f4wvb
_audit_creation_date 2023-01-31
_audit_creation_method
;
Olex2 1.3
(compiled 2020.11.12 svn.r5f609507 for OlexSys, GUI svn.r6408)
;
_audit_update_record
;
2023-01-31 deposited with the CCDC.	2023-05-18 downloaded from the CCDC.
;
_cell_angle_alpha 90
_cell_angle_beta 95.536(2)
_cell_angle_gamma 90
_cell_formula_units_Z 2
_cell_length_a 11.9476(2)
_cell_length_b 5.84090(10)
_cell_length_c 15.0139(3)
_cell_measurement_reflns_used 5283
_cell_measurement_temperature 100.0
_cell_measurement_theta_max 75.2710
_cell_measurement_theta_min 4.5300
_cell_volume 1042.85(3)
_computing_molecular_graphics 'Olex2 1.3 (Dolomanov et al., 2009)'
_computing_publication_material 'Olex2 1.3 (Dolomanov et al., 2009)'
_computing_structure_refinement 'SHELXL 2018/3 (Sheldrick, 2015)'
_computing_structure_solution 'SHELXT 2018/2 (Sheldrick, 2018)'
_diffrn_ambient_temperature 100.0
_diffrn_measured_fraction_theta_full 0.993
_diffrn_measured_fraction_theta_max 0.972
_diffrn_measurement_device_type 'multiwire proportional'
_diffrn_measurement_method 'phi and omega scans'
_diffrn_radiation_monochromator graphite
_diffrn_radiation_type CuK\a
_diffrn_radiation_wavelength 1.54178
_diffrn_reflns_av_R_equivalents 0.0465
_diffrn_reflns_av_unetI/netI 0.0363
_diffrn_reflns_Laue_measured_fraction_full 0.993
_diffrn_reflns_Laue_measured_fraction_max 0.972
_diffrn_reflns_limit_h_max 15
_diffrn_reflns_limit_h_min -15
_diffrn_reflns_limit_k_max 7
_diffrn_reflns_limit_k_min -7
_diffrn_reflns_limit_l_max 17
_diffrn_reflns_limit_l_min -18
_diffrn_reflns_number 9565
_diffrn_reflns_point_group_measured_fraction_full 0.993
_diffrn_reflns_point_group_measured_fraction_max 0.972
_diffrn_reflns_theta_full 67.679
_diffrn_reflns_theta_max 75.870
_diffrn_reflns_theta_min 4.523
_exptl_absorpt_coefficient_mu 0.668
_exptl_absorpt_correction_type none
_exptl_crystal_colour green
_exptl_crystal_density_diffrn 1.326
_exptl_crystal_description needle
_exptl_crystal_F_000 436
_exptl_crystal_size_max 0.6
_exptl_crystal_size_mid 0.3
_exptl_crystal_size_min 0.2
_refine_diff_density_max 0.250
_refine_diff_density_min -0.218
_refine_diff_density_rms 0.043
_refine_ls_extinction_method none
_refine_ls_goodness_of_fit_ref 1.049
_refine_ls_hydrogen_treatment constr
_refine_ls_matrix_type full
_refine_ls_number_parameters 145
_refine_ls_number_reflns 2109
_refine_ls_number_restraints 0
_refine_ls_restrained_S_all 1.049
_refine_ls_R_factor_all 0.0432
_refine_ls_R_factor_gt 0.0395
_refine_ls_shift/su_max 0.000
_refine_ls_shift/su_mean 0.000
_refine_ls_structure_factor_coef Fsqd
_refine_ls_weighting_details 'w=1/[\s^2^(Fo^2^)+(0.0486P)^2^+0.3923P] where P=(Fo^2^+2Fc^2^)/3'
_refine_ls_weighting_scheme calc
_refine_ls_wR_factor_gt 0.1022
_refine_ls_wR_factor_ref 0.1054
_reflns_Friedel_coverage 0.000
_reflns_number_gt 1892
_reflns_number_total 2170
_reflns_threshold_expression 'I > 2\s(I)'
_cod_data_source_file d3sc01730c2.cif
_cod_data_source_block erbenan-1
_cod_depositor_comments 'Adding full bibliography for 1569190--1569193.cif.'
_cod_original_sg_symbol_H-M 'P 21/n'
_cod_database_code 1569191
_shelx_shelxl_version_number 2018/3
_shelx_space_group_comment
;
The symmetry employed for this shelxl refinement is uniquely defined
by the following loop, which should always be used as a source of
symmetry information in preference to the above space-group names.
They are only intended as comments.
;
_olex2_refinement_description
;
1. Fixed Uiso
 At 1.2 times of:
  All C(H) groups
2.a Aromatic/amide H refined with riding coordinates:
 C4(H4), C5(H5), C6(H6), C7(H7), C8(H8), C10(H10), C11(H11), C12(H12),
 C13(H13), C14(H14)
;
_olex2_submission_special_instructions 'No special instructions were received'

loop_
_space_group_symop_operation_xyz
'x, y, z'
'-x+1/2, y+1/2, -z+1/2'
'-x, -y, -z'
'x-1/2, -y-1/2, z-1/2'

loop_
_atom_site_label
_atom_site_type_symbol
_atom_site_fract_x
_atom_site_fract_y
_atom_site_fract_z
_atom_site_U_iso_or_equiv
_atom_site_adp_type
_atom_site_occupancy
_atom_site_site_symmetry_order
_atom_site_calc_flag
_atom_site_refinement_flags_posn
_atom_site_refinement_flags_adp
_atom_site_refinement_flags_occupancy
_atom_site_disorder_assembly
_atom_site_disorder_group
C1 C 0.51364(10) -0.0712(2) 0.43719(8) 0.0196(3) Uani 1 1 d . . . . .
C2 C 0.57531(10) 0.0830(2) 0.50167(8) 0.0190(3) Uani 1 1 d . . . . .
C3 C 0.71195(10) 0.3616(2) 0.56502(8) 0.0197(3) Uani 1 1 d . . . . .
C4 C 0.63680(10) 0.5197(2) 0.59437(8) 0.0214(3) Uani 1 1 d . . . . .
H4 H 0.559315 0.512703 0.573261 0.026 Uiso 1 1 calc R U . . .
C5 C 0.67598(11) 0.6884(2) 0.65490(8) 0.0238(3) Uani 1 1 d . . . . .
H5 H 0.624902 0.796427 0.675498 0.029 Uiso 1 1 calc R U . . .
C6 C 0.78934(12) 0.7000(2) 0.68543(9) 0.0261(3) Uani 1 1 d . . . . .
H6 H 0.815859 0.816001 0.726516 0.031 Uiso 1 1 calc R U . . .
C7 C 0.86355(11) 0.5414(2) 0.65570(9) 0.0268(3) Uani 1 1 d . . . . .
H7 H 0.941029 0.548977 0.676787 0.032 Uiso 1 1 calc R U . . .
C8 C 0.82590(11) 0.3720(2) 0.59549(9) 0.0235(3) Uani 1 1 d . . . . .
H8 H 0.877187 0.264011 0.575167 0.028 Uiso 1 1 calc R U . . .
C9 C 0.74926(10) 0.1227(2) 0.43543(8) 0.0205(3) Uani 1 1 d . . . . .
C10 C 0.76810(11) 0.2779(2) 0.36900(9) 0.0246(3) Uani 1 1 d . . . . .
H10 H 0.730753 0.421659 0.366026 0.030 Uiso 1 1 calc R U . . .
C11 C 0.84210(11) 0.2216(3) 0.30669(9) 0.0296(3) Uani 1 1 d . . . . .
H11 H 0.854898 0.325823 0.260174 0.036 Uiso 1 1 calc R U . . .
C12 C 0.89742(11) 0.0121(3) 0.31262(10) 0.0319(3) Uani 1 1 d . . . . .
H12 H 0.949455 -0.025490 0.270872 0.038 Uiso 1 1 calc R U . . .
C13 C 0.87694(12) -0.1421(3) 0.37915(10) 0.0308(3) Uani 1 1 d . . . . .
H13 H 0.914345 -0.285780 0.382298 0.037 Uiso 1 1 calc R U . . .
C14 C 0.80227(11) -0.0885(2) 0.44129(9) 0.0250(3) Uani 1 1 d . . . . .
H14 H 0.787789 -0.194359 0.486841 0.030 Uiso 1 1 calc R U . . .
N1 N 0.67450(8) 0.18709(18) 0.50186(7) 0.0193(2) Uani 1 1 d . . . . .
O1 O 0.52923(8) -0.14999(17) 0.36385(6) 0.0258(2) Uani 1 1 d . . . . .

loop_
_atom_site_aniso_label
_atom_site_aniso_U_11
_atom_site_aniso_U_22
_atom_site_aniso_U_33
_atom_site_aniso_U_23
_atom_site_aniso_U_13
_atom_site_aniso_U_12
C1 0.0168(6) 0.0210(6) 0.0212(6) 0.0001(5) 0.0027(5) 0.0003(4)
C2 0.0176(6) 0.0194(6) 0.0200(6) 0.0010(5) 0.0020(5) 0.0010(4)
C3 0.0201(6) 0.0197(6) 0.0191(6) 0.0013(4) 0.0019(4) -0.0028(4)
C4 0.0213(6) 0.0225(6) 0.0202(6) 0.0020(5) 0.0012(5) 0.0001(5)
C5 0.0282(7) 0.0218(6) 0.0215(6) 0.0006(5) 0.0030(5) 0.0021(5)
C6 0.0309(7) 0.0242(7) 0.0228(6) -0.0028(5) 0.0005(5) -0.0048(5)
C7 0.0216(6) 0.0314(7) 0.0267(7) -0.0007(5) -0.0006(5) -0.0053(5)
C8 0.0202(6) 0.0258(7) 0.0247(6) -0.0015(5) 0.0038(5) -0.0006(5)
C9 0.0157(6) 0.0248(6) 0.0211(6) -0.0047(5) 0.0026(5) -0.0033(5)
C10 0.0224(6) 0.0274(7) 0.0239(6) -0.0004(5) 0.0013(5) -0.0039(5)
C11 0.0269(7) 0.0394(8) 0.0231(7) -0.0022(6) 0.0051(5) -0.0106(6)
C12 0.0207(6) 0.0448(9) 0.0316(7) -0.0131(6) 0.0091(5) -0.0077(6)
C13 0.0216(6) 0.0302(7) 0.0410(8) -0.0110(6) 0.0058(6) 0.0002(5)
C14 0.0211(6) 0.0247(7) 0.0298(7) -0.0010(5) 0.0046(5) -0.0018(5)
N1 0.0169(5) 0.0214(5) 0.0200(5) -0.0011(4) 0.0036(4) -0.0012(4)
O1 0.0240(5) 0.0316(5) 0.0228(5) -0.0059(4) 0.0068(4) -0.0047(4)

loop_
_atom_type_symbol
_atom_type_description
_atom_type_scat_dispersion_real
_atom_type_scat_dispersion_imag
_atom_type_scat_source
C C 0.0181 0.0091 'International Tables Vol C Tables 4.2.6.8 and 6.1.1.4'
H H 0.0000 0.0000 'International Tables Vol C Tables 4.2.6.8 and 6.1.1.4'
N N 0.0311 0.0180 'International Tables Vol C Tables 4.2.6.8 and 6.1.1.4'
O O 0.0492 0.0322 'International Tables Vol C Tables 4.2.6.8 and 6.1.1.4'

loop_
_geom_angle_atom_site_label_1
_geom_angle_atom_site_label_2
_geom_angle_atom_site_label_3
_geom_angle
_geom_angle_site_symmetry_1
_geom_angle_site_symmetry_3
_geom_angle_publ_flag
C2 C1 C2 87.95(10) . 3_656 ?
O1 C1 C2 135.56(11) . . ?
O1 C1 C2 136.47(12) . 3_656 ?
C1 C2 C1 92.05(10) . 3_656 ?
N1 C2 C1 135.76(12) . 3_656 ?
N1 C2 C1 132.18(11) . . ?
C4 C3 C8 120.47(12) . . ?
C4 C3 N1 120.81(11) . . ?
C8 C3 N1 118.71(11) . . ?
C3 C4 H4 120.3 . . ?
C3 C4 C5 119.42(12) . . ?
C5 C4 H4 120.3 . . ?
C4 C5 H5 119.8 . . ?
C6 C5 C4 120.41(12) . . ?
C6 C5 H5 119.8 . . ?
C5 C6 H6 120.2 . . ?
C7 C6 C5 119.68(12) . . ?
C7 C6 H6 120.2 . . ?
C6 C7 H7 119.7 . . ?
C6 C7 C8 120.66(12) . . ?
C8 C7 H7 119.7 . . ?
C3 C8 H8 120.3 . . ?
C7 C8 C3 119.35(12) . . ?
C7 C8 H8 120.3 . . ?
C10 C9 C14 121.62(12) . . ?
C10 C9 N1 118.70(11) . . ?
C14 C9 N1 119.66(11) . . ?
C9 C10 H10 120.3 . . ?
C9 C10 C11 119.34(13) . . ?
C11 C10 H10 120.3 . . ?
C10 C11 H11 120.1 . . ?
C10 C11 C12 119.72(13) . . ?
C12 C11 H11 120.1 . . ?
C11 C12 H12 119.9 . . ?
C13 C12 C11 120.19(12) . . ?
C13 C12 H12 119.9 . . ?
C12 C13 H13 119.7 . . ?
C12 C13 C14 120.58(14) . . ?
C14 C13 H13 119.7 . . ?
C9 C14 C13 118.52(13) . . ?
C9 C14 H14 120.7 . . ?
C13 C14 H14 120.7 . . ?
C2 N1 C3 123.14(10) . . ?
C2 N1 C9 119.15(10) . . ?
C3 N1 C9 117.71(10) . . ?

loop_
_geom_bond_atom_site_label_1
_geom_bond_atom_site_label_2
_geom_bond_distance
_geom_bond_site_symmetry_2
_geom_bond_publ_flag
C1 C2 1.4676(17) . ?
C1 C2 1.4714(16) 3_656 ?
C1 O1 1.2243(15) . ?
C2 N1 1.3315(16) . ?
C3 C4 1.3893(18) . ?
C3 C8 1.3951(17) . ?
C3 N1 1.4340(16) . ?
C4 H4 0.9500 . ?
C4 C5 1.3907(18) . ?
C5 H5 0.9500 . ?
C5 C6 1.3890(19) . ?
C6 H6 0.9500 . ?
C6 C7 1.385(2) . ?
C7 H7 0.9500 . ?
C7 C8 1.3858(19) . ?
C8 H8 0.9500 . ?
C9 C10 1.3821(18) . ?
C9 C14 1.3861(18) . ?
C9 N1 1.4510(15) . ?
C10 H10 0.9500 . ?
C10 C11 1.3871(19) . ?
C11 H11 0.9500 . ?
C11 C12 1.390(2) . ?
C12 H12 0.9500 . ?
C12 C13 1.384(2) . ?
C13 H13 0.9500 . ?
C13 C14 1.3873(18) . ?
C14 H14 0.9500 . ?

loop_
_geom_torsion_atom_site_label_1
_geom_torsion_atom_site_label_2
_geom_torsion_atom_site_label_3
_geom_torsion_atom_site_label_4
_geom_torsion
_geom_torsion_site_symmetry_1
_geom_torsion_site_symmetry_2
_geom_torsion_site_symmetry_3
_geom_torsion_site_symmetry_4
_geom_torsion_publ_flag
C1 C2 N1 C3 169.54(12) . . . . ?
C1 C2 N1 C3 -11.4(2) 3_656 . . . ?
C1 C2 N1 C9 168.52(13) 3_656 . . . ?
C1 C2 N1 C9 -10.5(2) . . . . ?
C2 C1 C2 C1 0.0 3_656 . . 3_656 ?
C2 C1 C2 N1 179.31(17) 3_656 . . . ?
C3 C4 C5 C6 0.41(19) . . . . ?
C4 C3 C8 C7 0.23(19) . . . . ?
C4 C3 N1 C2 -36.49(17) . . . . ?
C4 C3 N1 C9 143.54(12) . . . . ?
C4 C5 C6 C7 -0.4(2) . . . . ?
C5 C6 C7 C8 0.3(2) . . . . ?
C6 C7 C8 C3 -0.2(2) . . . . ?
C8 C3 C4 C5 -0.34(18) . . . . ?
C8 C3 N1 C2 144.54(12) . . . . ?
C8 C3 N1 C9 -35.43(16) . . . . ?
C9 C10 C11 C12 -0.9(2) . . . . ?
C10 C9 C14 C13 0.8(2) . . . . ?
C10 C9 N1 C2 110.70(13) . . . . ?
C10 C9 N1 C3 -69.33(15) . . . . ?
C10 C11 C12 C13 1.5(2) . . . . ?
C11 C12 C13 C14 -0.8(2) . . . . ?
C12 C13 C14 C9 -0.3(2) . . . . ?
C14 C9 C10 C11 -0.2(2) . . . . ?
C14 C9 N1 C2 -71.08(16) . . . . ?
C14 C9 N1 C3 108.90(13) . . . . ?
N1 C3 C4 C5 -179.29(11) . . . . ?
N1 C3 C8 C7 179.21(11) . . . . ?
N1 C9 C10 C11 177.99(11) . . . . ?
N1 C9 C14 C13 -177.35(11) . . . . ?
O1 C1 C2 C1 178.57(19) . . . 3_656 ?
O1 C1 C2 N1 -2.1(3) . . . . ?
